data_4508041
loop_
_publ_author_name
'Thakuria, Ranjit'
'Nangia, Ashwini'

_publ_section_title
;
 Olanzapinium Salts, Isostructural Solvates, and Their Physicochemical
 Properties
;
_journal_issue 8
_journal_name_full 'Crystal Growth &amp; Design'
_journal_page_first 3672
_journal_paper_doi 10.1021/cg400692x
_journal_volume 13
_journal_year 2013
_chemical_formula_moiety 'C17 H22 N4 S, (C4 H4 O4), 2(C4 H3 O4)'
_chemical_formula_sum 'C29 H32 N4 O12 S'
_chemical_formula_weight 660.65
_chemical_name_systematic
; 
 Olanzapinium dimaleate monofumaric acid  
;
_space_group_IT_number 2
_symmetry_cell_setting triclinic
_symmetry_space_group_name_Hall '-P 1'
_symmetry_space_group_name_H-M 'P -1'
_atom_sites_solution_hydrogens geom
_atom_sites_solution_primary direct
_atom_sites_solution_secondary difmap
_audit_creation_method SHELXL-97
_cell_angle_alpha 88.035(11)
_cell_angle_beta 83.349(11)
_cell_angle_gamma 74.023(11)
_cell_formula_units_Z 2
_cell_length_a 8.805(6)
_cell_length_b 9.634(6)
_cell_length_c 19.461(12)
_cell_measurement_reflns_used 3871
_cell_measurement_temperature 298(2)
_cell_measurement_theta_max 23.85
_cell_measurement_theta_min 2.20
_cell_volume 1576.4(18)
_computing_cell_refinement 'Bruker SMART'
_computing_data_collection 'Bruker SMART'
_computing_data_reduction 'Bruker SAINT'
_computing_molecular_graphics 'Bruker SHELXTL'
_computing_publication_material 'Bruker SHELXTL'
_computing_structure_refinement 'SHELXL-97 (Sheldrick, 1997)'
_computing_structure_solution 'SHELXS-97 (Sheldrick, 1990)'
_diffrn_ambient_temperature 298(2)
_diffrn_measured_fraction_theta_full 0.985
_diffrn_measured_fraction_theta_max 0.985
_diffrn_measurement_device_type 'CCD area detector'
_diffrn_measurement_method 'phi and omega scans'
_diffrn_radiation_monochromator graphite
_diffrn_radiation_source 'fine-focus sealed tube'
_diffrn_radiation_type MoK\a
_diffrn_radiation_wavelength 0.71073
_diffrn_reflns_av_R_equivalents 0.0650
_diffrn_reflns_av_sigmaI/netI 0.0913
_diffrn_reflns_limit_h_max 10
_diffrn_reflns_limit_h_min -10
_diffrn_reflns_limit_k_max 11
_diffrn_reflns_limit_k_min -11
_diffrn_reflns_limit_l_max 23
_diffrn_reflns_limit_l_min -23
_diffrn_reflns_number 16185
_diffrn_reflns_theta_full 26.10
_diffrn_reflns_theta_max 26.10
_diffrn_reflns_theta_min 1.05
_exptl_absorpt_coefficient_mu 0.172
_exptl_absorpt_correction_T_max 0.9747
_exptl_absorpt_correction_T_min 0.9471
_exptl_absorpt_correction_type multi-scan
_exptl_absorpt_process_details 'Bruker AXS SADABS program'
_exptl_crystal_colour yellow
_exptl_crystal_density_diffrn 1.392
_exptl_crystal_density_method 'not measured'
_exptl_crystal_description block
_exptl_crystal_F_000 692
_exptl_crystal_size_max 0.32
_exptl_crystal_size_mid 0.25
_exptl_crystal_size_min 0.15
_refine_diff_density_max 0.331
_refine_diff_density_min -0.298
_refine_diff_density_rms 0.073
_refine_ls_extinction_method none
_refine_ls_goodness_of_fit_ref 1.190
_refine_ls_hydrogen_treatment mixed
_refine_ls_matrix_type full
_refine_ls_number_parameters 445
_refine_ls_number_reflns 6164
_refine_ls_number_restraints 0
_refine_ls_restrained_S_all 1.190
_refine_ls_R_factor_all 0.1467
_refine_ls_R_factor_gt 0.0972
_refine_ls_shift/su_max 0.000
_refine_ls_shift/su_mean 0.000
_refine_ls_structure_factor_coef Fsqd
_refine_ls_weighting_details 'calc w=1/[\s^2^(Fo^2^)+(0.0769P)^2^+0.5866P] where P=(Fo^2^+2Fc^2^)/3'
_refine_ls_weighting_scheme calc
_refine_ls_wR_factor_gt 0.1964
_refine_ls_wR_factor_ref 0.2230
_reflns_number_gt 4003
_reflns_number_total 6164
_reflns_threshold_expression >2sigma(I)
_cod_data_source_file cg400692x_si_002.cif
_cod_data_source_block Olanzapinium_dimaleate_monofumaric_acid
_cod_depositor_comments
;
The following automatic conversions were performed:

'_symmetry_cell_setting' value 'Triclinic' changed to 'triclinic'
according to /home/saulius/struct/CIF-dictionaries/cif_core.dic
dictionary named 'cif_core.dic' version 2.4.2 from 2011-04-26.

Automatic conversion script
Id: cif_fix_values 1891 2012-01-12 08:04:46Z andrius 
;
_cod_original_sg_symbol_Hall '-P 1   '
_cod_original_sg_symbol_H-M 'P-1   '
_cod_database_code 4508041

loop_
_symmetry_equiv_pos_as_xyz
'x, y, z'
'-x, -y, -z'

loop_
_atom_site_label
_atom_site_type_symbol
_atom_site_fract_x
_atom_site_fract_y
_atom_site_fract_z
_atom_site_U_iso_or_equiv
_atom_site_adp_type
_atom_site_occupancy
_atom_site_symmetry_multiplicity
_atom_site_calc_flag
_atom_site_refinement_flags
H1 H 0.258(5) 0.429(5) 0.095(2) 0.032(13) Uiso 1 1 d .
N1 N 0.2414(5) 0.5015(4) 0.0755(2) 0.0360(10) Uani 1 1 d .
O1 O 0.6750(5) -0.2184(5) 0.3001(2) 0.0783(13) Uani 1 1 d .
C2 C 0.2541(5) 0.4930(5) 0.0011(2) 0.0330(10) Uani 1 1 d .
H2 H 0.686(7) -0.009(7) 0.181(3) 0.09(2) Uiso 1 1 d .
N2 N 0.1692(4) 0.6003(4) 0.18480(18) 0.0355(9) Uani 1 1 d .
O2 O 0.7361(4) -0.0847(4) 0.2164(2) 0.0594(11) Uani 1 1 d .
S2 S 0.23493(15) 0.97467(12) 0.01685(6) 0.0402(3) Uani 1 1 d .
C3 C 0.3279(5) 0.5798(4) -0.0426(2) 0.0340(11) Uani 1 1 d .
H3 H 0.204(7) 0.529(6) 0.342(3) 0.073(18) Uiso 1 1 d .
N3 N 0.0919(5) 0.5823(4) 0.33224(18) 0.0353(9) Uani 1 1 d .
O3 O 0.6026(5) 0.0980(4) 0.1399(2) 0.0665(12) Uani 1 1 d .
H4 H 0.426(5) 0.734(5) -0.048(2) 0.041(14) Uiso 1 1 d .
N4 N 0.3770(5) 0.6927(4) -0.0162(2) 0.0369(9) Uani 1 1 d .
O4 O 0.3594(5) 0.2162(4) 0.12246(18) 0.0606(10) Uani 1 1 d .
C5 C 0.2708(5) 0.7902(4) 0.0296(2) 0.0321(10) Uani 1 1 d .
O5 O 0.9956(5) 0.0957(5) 0.2944(2) 0.0886(15) Uani 1 1 d .
C6 C 0.1797(5) 0.7596(4) 0.0875(2) 0.0297(10) Uani 1 1 d .
H6 H 0.692(10) 0.326(8) 0.276(4) 0.12(3) Uiso 1 1 d .
O6 O 0.8122(5) 0.2880(5) 0.2660(2) 0.0715(12) Uani 1 1 d .
C7 C 0.1986(5) 0.6158(4) 0.1155(2) 0.0304(10) Uani 1 1 d .
O7 O 0.5212(5) 0.3861(4) 0.2919(2) 0.0711(12) Uani 1 1 d .
C8 C 0.0753(5) 0.8885(5) 0.1195(2) 0.0342(10) Uani 1 1 d .
H8 H 0.0031 0.8870 0.1582 0.041 Uiso 1 1 calc R
O8 O 0.3303(4) 0.3388(4) 0.36392(19) 0.0581(10) Uani 1 1 d .
C9 C 0.0916(5) 1.0111(5) 0.0885(2) 0.0341(10) Uani 1 1 d .
H9 H 0.281(11) 0.238(11) 0.400(5) 0.18(4) Uiso 1 1 d .
O9 O 0.2422(5) 0.1175(5) 0.4237(2) 0.0810(14) Uani 1 1 d .
C10 C 0.0012(6) 1.1629(5) 0.1073(3) 0.0470(13) Uani 1 1 d .
H10A H -0.0910 1.1624 0.1388 0.071 Uiso 1 1 calc R
H10B H -0.0313 1.2155 0.0663 0.071 Uiso 1 1 calc R
H10C H 0.0678 1.2082 0.1289 0.071 Uiso 1 1 calc R
O10 O -0.0068(5) 0.2497(4) 0.4474(2) 0.0669(11) Uani 1 1 d .
C11 C 0.3540(6) 0.5500(5) -0.1133(2) 0.0429(12) Uani 1 1 d .
H11 H 0.4021 0.6069 -0.1431 0.052 Uiso 1 1 calc R
H11A H 0.606(8) 0.693(8) 0.368(4) 0.12(3) Uiso 1 1 d .
O11 O 0.5977(5) 0.6451(7) 0.4086(3) 0.116(2) Uani 1 1 d .
C12 C 0.3105(7) 0.4394(6) -0.1399(3) 0.0559(15) Uani 1 1 d .
H12 H 0.3326 0.4196 -0.1870 0.067 Uiso 1 1 calc R
O12 O 0.3439(4) 0.7010(5) 0.3963(2) 0.0785(13) Uani 1 1 d .
C13 C 0.2341(7) 0.3569(6) -0.0973(3) 0.0568(15) Uani 1 1 d .
H13 H 0.2008 0.2838 -0.1156 0.068 Uiso 1 1 calc R
C14 C 0.2072(6) 0.3840(5) -0.0270(3) 0.0486(13) Uani 1 1 d .
H14 H 0.1566 0.3276 0.0019 0.058 Uiso 1 1 calc R
C15 C 0.2185(6) 0.6891(5) 0.2345(2) 0.0410(12) Uani 1 1 d .
H15A H 0.2268 0.7789 0.2124 0.049 Uiso 1 1 calc R
H15B H 0.3225 0.6377 0.2474 0.049 Uiso 1 1 calc R
C16 C 0.1027(6) 0.7216(5) 0.2982(2) 0.0394(11) Uani 1 1 d .
H16A H -0.0009 0.7760 0.2860 0.047 Uiso 1 1 calc R
H16B H 0.1376 0.7794 0.3297 0.047 Uiso 1 1 calc R
C17 C 0.0348(6) 0.4967(5) 0.2830(2) 0.0411(12) Uani 1 1 d .
H17A H -0.0705 0.5500 0.2724 0.049 Uiso 1 1 calc R
H17B H 0.0274 0.4062 0.3046 0.049 Uiso 1 1 calc R
C18 C 0.1464(6) 0.4661(5) 0.2167(2) 0.0412(12) Uani 1 1 d .
H18A H 0.2483 0.4033 0.2266 0.049 Uiso 1 1 calc R
H18B H 0.1032 0.4164 0.1846 0.049 Uiso 1 1 calc R
C19 C -0.0120(6) 0.6068(6) 0.4000(2) 0.0529(14) Uani 1 1 d .
H19A H -0.1139 0.6708 0.3931 0.079 Uiso 1 1 calc R
H19B H 0.0367 0.6490 0.4323 0.079 Uiso 1 1 calc R
H19C H -0.0252 0.5162 0.4178 0.079 Uiso 1 1 calc R
C20 C 0.6336(6) -0.1213(5) 0.2589(2) 0.0419(12) Uani 1 1 d .
C21 C 0.4619(6) -0.0487(5) 0.2583(2) 0.0442(12) Uani 1 1 d .
H21 H 0.3956 -0.0779 0.2932 0.053 Uiso 1 1 calc R
C22 C 0.3872(5) 0.0523(5) 0.2156(2) 0.0418(12) Uani 1 1 d .
H22 H 0.2771 0.0808 0.2249 0.050 Uiso 1 1 calc R
C23 C 0.4524(7) 0.1265(5) 0.1556(2) 0.0439(12) Uani 1 1 d .
C24 C 0.8591(7) 0.1700(7) 0.3020(3) 0.0563(15) Uani 1 1 d .
C25 C 0.7409(6) 0.1278(6) 0.3531(3) 0.0532(14) Uani 1 1 d .
H25 H 0.7837 0.0466 0.3791 0.064 Uiso 1 1 calc R
C26 C 0.5855(6) 0.1842(6) 0.3688(3) 0.0548(14) Uani 1 1 d .
H26 H 0.5385 0.1365 0.4038 0.066 Uiso 1 1 calc R
C27 C 0.4741(6) 0.3125(5) 0.3389(3) 0.0467(13) Uani 1 1 d .
C28 C 0.0943(7) 0.1367(6) 0.4495(3) 0.0522(14) Uani 1 1 d .
C29 C 0.0660(6) 0.0011(6) 0.4814(2) 0.0517(14) Uani 1 1 d .
H29 H 0.1458 -0.0849 0.4743 0.062 Uiso 1 1 calc R
C30 C 0.4531(7) 0.6383(6) 0.4266(3) 0.0553(14) Uani 1 1 d .
C31 C 0.4414(6) 0.5417(6) 0.4859(3) 0.0560(15) Uani 1 1 d .
H31 H 0.3397 0.5406 0.5047 0.067 Uiso 1 1 calc R

loop_
_atom_site_aniso_label
_atom_site_aniso_U_11
_atom_site_aniso_U_22
_atom_site_aniso_U_33
_atom_site_aniso_U_23
_atom_site_aniso_U_13
_atom_site_aniso_U_12
N1 0.050(3) 0.025(2) 0.032(2) 0.0097(18) -0.0062(18) -0.0091(19)
O1 0.060(3) 0.082(3) 0.080(3) 0.043(2) -0.012(2) -0.003(2)
C2 0.037(3) 0.031(2) 0.027(2) 0.0041(19) -0.004(2) -0.004(2)
N2 0.051(2) 0.031(2) 0.027(2) 0.0031(16) -0.0047(18) -0.0163(18)
O2 0.039(2) 0.076(3) 0.055(2) 0.019(2) 0.0001(18) -0.007(2)
S2 0.0487(8) 0.0278(6) 0.0417(7) 0.0042(5) 0.0043(6) -0.0106(5)
C3 0.031(2) 0.028(2) 0.037(3) 0.003(2) -0.004(2) 0.0022(19)
N3 0.035(2) 0.040(2) 0.031(2) 0.0031(17) -0.0055(17) -0.0082(19)
O3 0.055(3) 0.070(3) 0.067(3) 0.033(2) 0.009(2) -0.016(2)
N4 0.040(2) 0.034(2) 0.034(2) 0.0024(18) 0.0055(19) -0.0101(18)
O4 0.084(3) 0.035(2) 0.058(2) 0.0145(17) -0.021(2) -0.0049(19)
C5 0.036(3) 0.025(2) 0.034(2) 0.0038(19) -0.002(2) -0.009(2)
O5 0.040(2) 0.119(4) 0.091(3) -0.005(3) -0.004(2) 0.003(3)
C6 0.034(2) 0.026(2) 0.029(2) -0.0010(18) -0.0020(19) -0.0083(19)
O6 0.055(3) 0.080(3) 0.077(3) 0.019(2) 0.004(2) -0.021(2)
C7 0.031(2) 0.027(2) 0.032(2) 0.0025(19) -0.0025(19) -0.0055(19)
O7 0.054(2) 0.063(3) 0.085(3) 0.034(2) 0.002(2) -0.004(2)
C8 0.033(3) 0.036(3) 0.032(2) 0.003(2) 0.000(2) -0.007(2)
O8 0.040(2) 0.056(2) 0.070(3) 0.0161(19) -0.0036(19) -0.0021(18)
C9 0.035(3) 0.037(3) 0.030(2) 0.002(2) -0.004(2) -0.010(2)
O9 0.050(3) 0.069(3) 0.116(4) 0.023(3) 0.006(2) -0.012(2)
C10 0.047(3) 0.030(3) 0.060(3) -0.005(2) 0.007(3) -0.007(2)
O10 0.064(3) 0.058(3) 0.075(3) 0.003(2) 0.003(2) -0.014(2)
C11 0.051(3) 0.040(3) 0.032(3) 0.001(2) 0.003(2) -0.005(2)
O11 0.057(3) 0.173(6) 0.130(5) 0.109(4) -0.041(3) -0.050(3)
C12 0.076(4) 0.052(3) 0.036(3) -0.008(3) 0.003(3) -0.014(3)
O12 0.044(2) 0.103(3) 0.081(3) 0.039(3) -0.026(2) -0.006(2)
C13 0.072(4) 0.050(3) 0.053(4) -0.013(3) -0.015(3) -0.021(3)
C14 0.057(3) 0.043(3) 0.047(3) -0.001(2) 0.002(3) -0.020(3)
C15 0.048(3) 0.039(3) 0.040(3) 0.009(2) -0.007(2) -0.019(2)
C16 0.049(3) 0.035(3) 0.037(3) 0.001(2) -0.017(2) -0.011(2)
C17 0.046(3) 0.042(3) 0.038(3) 0.010(2) -0.006(2) -0.018(2)
C18 0.058(3) 0.030(3) 0.037(3) 0.002(2) -0.003(2) -0.016(2)
C19 0.048(3) 0.068(4) 0.038(3) -0.004(3) 0.003(2) -0.012(3)
C20 0.045(3) 0.044(3) 0.034(3) 0.007(2) -0.005(2) -0.008(2)
C21 0.042(3) 0.044(3) 0.046(3) 0.011(2) 0.000(2) -0.015(2)
C22 0.027(2) 0.048(3) 0.047(3) 0.005(2) -0.004(2) -0.007(2)
C23 0.063(4) 0.030(3) 0.038(3) 0.004(2) -0.004(3) -0.012(2)
C24 0.048(4) 0.076(4) 0.046(3) -0.008(3) -0.010(3) -0.015(3)
C25 0.048(3) 0.055(3) 0.054(3) 0.009(3) -0.017(3) -0.007(3)
C26 0.048(3) 0.058(3) 0.056(3) 0.015(3) -0.006(3) -0.013(3)
C27 0.041(3) 0.047(3) 0.052(3) 0.001(3) -0.007(3) -0.011(2)
C28 0.058(4) 0.051(3) 0.046(3) 0.000(3) 0.002(3) -0.015(3)
C29 0.051(3) 0.056(3) 0.044(3) -0.004(3) -0.005(2) -0.009(3)
C30 0.046(3) 0.065(4) 0.056(3) 0.016(3) -0.018(3) -0.014(3)
C31 0.040(3) 0.077(4) 0.053(3) 0.017(3) -0.017(3) -0.017(3)

loop_
_atom_type_symbol
_atom_type_description
_atom_type_scat_dispersion_real
_atom_type_scat_dispersion_imag
_atom_type_scat_source
C C 0.0033 0.0016 'International Tables Vol C Tables 4.2.6.8 and 6.1.1.4'
H H 0.0000 0.0000 'International Tables Vol C Tables 4.2.6.8 and 6.1.1.4'
N N 0.0061 0.0033 'International Tables Vol C Tables 4.2.6.8 and 6.1.1.4'
O O 0.0106 0.0060 'International Tables Vol C Tables 4.2.6.8 and 6.1.1.4'
S S 0.1246 0.1234 'International Tables Vol C Tables 4.2.6.8 and 6.1.1.4'

loop_
_geom_angle_atom_site_label_1
_geom_angle_atom_site_label_2
_geom_angle_atom_site_label_3
_geom_angle
_geom_angle_site_symmetry_1
C7 N1 C2 129.3(4) .
C7 N1 H1 115(3) .
C2 N1 H1 115(3) .
C14 C2 C3 119.3(4) .
C14 C2 N1 117.7(4) .
C3 C2 N1 122.6(4) .
C7 N2 C18 122.5(4) .
C7 N2 C15 121.7(3) .
C18 N2 C15 111.7(3) .
C20 O2 H2 113(3) .
C5 S2 C9 91.8(2) .
C11 C3 C2 118.2(4) .
C11 C3 N4 120.6(4) .
C2 C3 N4 121.3(4) .
C16 N3 C17 108.8(3) .
C16 N3 C19 111.8(4) .
C17 N3 C19 112.0(4) .
C16 N3 H3 106(3) .
C17 N3 H3 109(3) .
C19 N3 H3 108(3) .
C23 O3 H2 113(3) .
C5 N4 C3 118.9(4) .
C5 N4 H4 113(3) .
C3 N4 H4 112(3) .
C6 C5 N4 127.5(4) .
C6 C5 S2 111.2(3) .
N4 C5 S2 121.2(3) .
C5 C6 C8 111.9(4) .
C5 C6 C7 123.4(4) .
C8 C6 C7 124.5(4) .
C24 O6 H6 109(4) .
N1 C7 N2 119.8(4) .
N1 C7 C6 121.6(4) .
N2 C7 C6 118.5(4) .
C27 O7 H6 108(3) .
C9 C8 C6 113.9(4) .
C9 C8 H8 123.0 .
C6 C8 H8 123.0 .
C27 O8 H9 119(4) .
C8 C9 C10 128.0(4) .
C8 C9 S2 111.1(3) .
C10 C9 S2 120.8(3) .
C28 O9 H9 115(4) .
C9 C10 H10A 109.5 .
C9 C10 H10B 109.5 .
H10A C10 H10B 109.5 .
C9 C10 H10C 109.5 .
H10A C10 H10C 109.5 .
H10B C10 H10C 109.5 .
C12 C11 C3 121.6(5) .
C12 C11 H11 119.2 .
C3 C11 H11 119.2 .
C30 O11 H11A 112(5) .
C11 C12 C13 120.2(5) .
C11 C12 H12 119.9 .
C13 C12 H12 119.9 .
C12 C13 C14 119.3(5) .
C12 C13 H13 120.3 .
C14 C13 H13 120.3 .
C2 C14 C13 121.3(5) .
C2 C14 H14 119.3 .
C13 C14 H14 119.3 .
N2 C15 C16 111.5(4) .
N2 C15 H15A 109.3 .
C16 C15 H15A 109.3 .
N2 C15 H15B 109.3 .
C16 C15 H15B 109.3 .
H15A C15 H15B 108.0 .
C15 C16 N3 108.9(4) .
C15 C16 H16A 109.9 .
N3 C16 H16A 109.9 .
C15 C16 H16B 109.9 .
N3 C16 H16B 109.9 .
H16A C16 H16B 108.3 .
N3 C17 C18 111.0(4) .
N3 C17 H17A 109.4 .
C18 C17 H17A 109.4 .
N3 C17 H17B 109.4 .
C18 C17 H17B 109.4 .
H17A C17 H17B 108.0 .
N2 C18 C17 111.1(4) .
N2 C18 H18A 109.4 .
C17 C18 H18A 109.4 .
N2 C18 H18B 109.4 .
C17 C18 H18B 109.4 .
H18A C18 H18B 108.0 .
N3 C19 H19A 109.5 .
N3 C19 H19B 109.5 .
H19A C19 H19B 109.5 .
N3 C19 H19C 109.5 .
H19A C19 H19C 109.5 .
H19B C19 H19C 109.5 .
O1 C20 O2 120.2(5) .
O1 C20 C21 119.1(5) .
O2 C20 C21 120.7(4) .
C22 C21 C20 130.2(4) .
C22 C21 H21 114.9 .
C20 C21 H21 114.9 .
C21 C22 C23 130.3(4) .
C21 C22 H22 114.9 .
C23 C22 H22 114.9 .
O4 C23 O3 121.3(5) .
O4 C23 C22 119.0(5) .
O3 C23 C22 119.7(4) .
O5 C24 O6 121.4(6) .
O5 C24 C25 120.2(6) .
O6 C24 C25 118.4(5) .
C26 C25 C24 132.1(5) .
C26 C25 H25 113.9 .
C24 C25 H25 113.9 .
C25 C26 C27 130.2(5) .
C25 C26 H26 114.9 .
C27 C26 H26 114.9 .
O7 C27 O8 122.7(5) .
O7 C27 C26 121.6(5) .
O8 C27 C26 115.7(5) .
O10 C28 O9 123.9(5) .
O10 C28 C29 124.4(5) .
O9 C28 C29 111.8(5) .
C29 C29 C28 122.6(7) 2_556
C29 C29 H29 118.7 2_556
C28 C29 H29 118.7 .
O12 C30 O11 122.9(5) .
O12 C30 C31 124.4(5) .
O11 C30 C31 112.7(5) .
C31 C31 C30 126.1(7) 2_666
C31 C31 H31 116.9 2_666
C30 C31 H31 116.9 .

loop_
_geom_bond_atom_site_label_1
_geom_bond_atom_site_label_2
_geom_bond_distance
_geom_bond_site_symmetry_2
N1 C7 1.312(5) .
N1 C2 1.442(5) .
N1 H1 0.77(4) .
O1 C20 1.216(5) .
C2 C14 1.380(6) .
C2 C3 1.403(6) .
N2 C7 1.354(5) .
N2 C18 1.469(5) .
N2 C15 1.489(6) .
O2 C20 1.267(6) .
O2 H2 1.03(7) .
S2 C5 1.731(4) .
S2 C9 1.744(4) .
C3 C11 1.396(6) .
C3 N4 1.408(6) .
N3 C16 1.498(6) .
N3 C17 1.499(6) .
N3 C19 1.501(6) .
N3 H3 1.01(5) .
O3 C23 1.277(6) .
O3 H2 1.37(7) .
N4 C5 1.389(5) .
N4 H4 0.85(5) .
O4 C23 1.236(5) .
C5 C6 1.378(6) .
O5 C24 1.213(6) .
C6 C8 1.438(6) .
C6 C7 1.445(6) .
O6 C24 1.308(7) .
O6 H6 1.02(8) .
O7 C27 1.242(6) .
O7 H6 1.45(8) .
C8 C9 1.344(6) .
C8 H8 0.9300 .
O8 C27 1.262(6) .
O8 H9 1.32(10) .
C9 C10 1.495(6) .
O9 C28 1.305(6) .
O9 H9 1.35(10) .
C10 H10A 0.9600 .
C10 H10B 0.9600 .
C10 H10C 0.9600 .
O10 C28 1.205(6) .
C11 C12 1.363(7) .
C11 H11 0.9300 .
O11 C30 1.299(7) .
O11 H11A 0.91(7) .
C12 C13 1.375(7) .
C12 H12 0.9300 .
O12 C30 1.193(6) .
C13 C14 1.383(7) .
C13 H13 0.9300 .
C14 H14 0.9300 .
C15 C16 1.493(6) .
C15 H15A 0.9700 .
C15 H15B 0.9700 .
C16 H16A 0.9700 .
C16 H16B 0.9700 .
C17 C18 1.513(6) .
C17 H17A 0.9700 .
C17 H17B 0.9700 .
C18 H18A 0.9700 .
C18 H18B 0.9700 .
C19 H19A 0.9600 .
C19 H19B 0.9600 .
C19 H19C 0.9600 .
C20 C21 1.482(7) .
C21 C22 1.338(6) .
C21 H21 0.9300 .
C22 C23 1.488(7) .
C22 H22 0.9300 .
C24 C25 1.484(8) .
C25 C26 1.329(7) .
C25 H25 0.9300 .
C26 C27 1.497(7) .
C26 H26 0.9300 .
C28 C29 1.496(7) .
C29 C29 1.301(10) 2_556
C29 H29 0.9300 .
C30 C31 1.470(7) .
C31 C31 1.288(9) 2_666
C31 H31 0.9300 .
